data_7233349
loop_
_publ_author_name
'Wang, Yue'
'Shi, Yongfang'
'Zou, Xiaochuan'
'He, Yucen'
'Wang, Xia'

_publ_section_title
;
 Pyridylphosphine supported Ag(i) and Cu(i) complexes for detection of
 alcohols and nitriles via structural transformations from 1D to 0D
;
_journal_issue 37
_journal_name_full CrystEngComm
_journal_page_first 5595
_journal_paper_doi 10.1039/C9CE00943D
_journal_volume 21
_journal_year 2019
_chemical_formula_sum 'C44 H43 Ag2 Cl2 N7 O8 P2'
_chemical_formula_weight 1146.43
_space_group_crystal_system triclinic
_space_group_IT_number 2
_space_group_name_Hall '-P 1'
_space_group_name_H-M_alt 'P -1'
_symmetry_space_group_name_Hall '-P 1'
_symmetry_space_group_name_H-M 'P -1'
_atom_sites_solution_hydrogens mixed
_audit_creation_method SHELXL-2016/6
_audit_update_record
;
2019-06-16 deposited with the CCDC.    2019-08-06 downloaded from the CCDC.
;
_cell_angle_alpha 71.2940(10)
_cell_angle_beta 88.8160(10)
_cell_angle_gamma 86.6360(10)
_cell_formula_units_Z 2
_cell_length_a 10.5412(4)
_cell_length_b 14.2159(6)
_cell_length_c 16.8559(6)
_cell_measurement_reflns_used 9905
_cell_measurement_temperature 100(2)
_cell_measurement_theta_max 27.13
_cell_measurement_theta_min 2.52
_cell_volume 2388.35(16)
_computing_cell_refinement 'Bruker SAINT'
_computing_data_collection 'Bruker APEX2'
_computing_data_reduction 'Bruker SAINT'
_computing_molecular_graphics 'Bruker SHELXTL'
_computing_publication_material 'Bruker SHELXTL'
_computing_structure_refinement 'SHELXL-2016/6 (Sheldrick, 2016)'
_computing_structure_solution 'SHELXT 2014/5 (Sheldrick, 2014)'
_diffrn_ambient_temperature 100(2)
_diffrn_measured_fraction_theta_full 0.993
_diffrn_measured_fraction_theta_max 0.994
_diffrn_measurement_device_type 'Bruker APEX-II CCD'
_diffrn_measurement_method '\f and \w scans'
_diffrn_radiation_type MoK\a
_diffrn_radiation_wavelength 0.71073
_diffrn_reflns_av_R_equivalents 0.0316
_diffrn_reflns_av_unetI/netI 0.0287
_diffrn_reflns_Laue_measured_fraction_full 0.993
_diffrn_reflns_Laue_measured_fraction_max 0.994
_diffrn_reflns_limit_h_max 13
_diffrn_reflns_limit_h_min -13
_diffrn_reflns_limit_k_max 18
_diffrn_reflns_limit_k_min -17
_diffrn_reflns_limit_l_max 21
_diffrn_reflns_limit_l_min -21
_diffrn_reflns_number 38350
_diffrn_reflns_point_group_measured_fraction_full 0.993
_diffrn_reflns_point_group_measured_fraction_max 0.994
_diffrn_reflns_theta_full 25.242
_diffrn_reflns_theta_max 27.134
_diffrn_reflns_theta_min 2.271
_exptl_absorpt_coefficient_mu 1.057
_exptl_absorpt_correction_T_max 0.881
_exptl_absorpt_correction_T_min 0.816
_exptl_absorpt_correction_type multi-scan
_exptl_crystal_colour White
_exptl_crystal_density_diffrn 1.594
_exptl_crystal_description Needle
_exptl_crystal_F_000 1156
_exptl_crystal_size_max 0.38
_exptl_crystal_size_mid 0.16
_exptl_crystal_size_min 0.12
_refine_diff_density_max 3.716
_refine_diff_density_min -1.686
_refine_diff_density_rms 0.167
_refine_ls_extinction_method none
_refine_ls_goodness_of_fit_ref 1.106
_refine_ls_hydrogen_treatment mixed
_refine_ls_matrix_type full
_refine_ls_number_parameters 663
_refine_ls_number_reflns 10520
_refine_ls_number_restraints 119
_refine_ls_restrained_S_all 1.330
_refine_ls_R_factor_all 0.0454
_refine_ls_R_factor_gt 0.0395
_refine_ls_shift/su_max 0.008
_refine_ls_shift/su_mean 0.000
_refine_ls_structure_factor_coef Fsqd
_refine_ls_weighting_details 'w=1/[\s^2^(Fo^2^)+(0.0555P)^2^+5.6399P] where P=(Fo^2^+2Fc^2^)/3'
_refine_ls_weighting_scheme calc
_refine_ls_wR_factor_gt 0.1034
_refine_ls_wR_factor_ref 0.1141
_reflns_Friedel_coverage 0.000
_reflns_number_gt 9436
_reflns_number_total 10520
_reflns_threshold_expression 'I > 2\s(I)'
_cod_data_source_file c9ce00943d2.cif
_cod_data_source_block Ag2-MeCN
_cod_depositor_comments
;
The following automatic conversions were performed:

'_exptl_absorpt_correction_type' value 'Multi-scan' changed to
'multi-scan' according to
/home/data/users/saulius/crontab/automatic-downloads/rss-feeds/RSC/lib/dictionaries/cif_core.dic
dictionary named 'cif_core.dic' version 2.4.2 from 2011-04-26.

Automatic conversion script
Id: cif_fix_values 4973 2017-02-22 13:04:09Z antanas 

 Adding full bibliography for 7233348--7233351.cif.
;
_cod_database_code 7233349
_shelx_shelxl_version_number 2016/6
_shelx_space_group_comment
;
The symmetry employed for this shelxl refinement is uniquely defined
by the following loop, which should always be used as a source of
symmetry information in preference to the above space-group names.
They are only intended as comments.
;

loop_
_space_group_symop_operation_xyz
'x, y, z'
'-x, -y, -z'

loop_
_atom_site_label
_atom_site_type_symbol
_atom_site_fract_x
_atom_site_fract_y
_atom_site_fract_z
_atom_site_U_iso_or_equiv
_atom_site_adp_type
_atom_site_occupancy
_atom_site_site_symmetry_order
_atom_site_calc_flag
_atom_site_refinement_flags_posn
_atom_site_refinement_flags_adp
_atom_site_refinement_flags_occupancy
_atom_site_disorder_assembly
_atom_site_disorder_group
Ag1 Ag 0.87496(2) 1.05261(2) 0.53568(2) 0.01778(8) Uani 1 1 d . . . . .
Ag2 Ag 1.13480(2) 0.44028(2) -0.01651(2) 0.01759(8) Uani 1 1 d . . . . .
P1 P 0.95663(7) 0.97931(6) 0.36395(5) 0.01580(16) Uani 1 1 d . . . . .
P2 P 1.01888(8) 0.54738(6) 0.12251(5) 0.01698(17) Uani 1 1 d . . . . .
Cl1 Cl 0.51965(8) 0.54094(7) 0.66966(6) 0.0315(2) Uani 1 1 d . . . . .
O1 O 0.6353(4) 0.5834(5) 0.6773(3) 0.119(3) Uani 1 1 d . . . . .
O2 O 0.4438(3) 0.6121(2) 0.60900(19) 0.0444(8) Uani 1 1 d . . . . .
O3 O 0.4545(3) 0.5118(2) 0.74961(17) 0.0353(6) Uani 1 1 d . . . . .
O4 O 0.5400(6) 0.4567(3) 0.6418(3) 0.105(2) Uani 1 1 d . . . . .
N1 N 0.8496(2) 1.1411(2) 0.39567(17) 0.0173(5) Uani 1 1 d . . . . .
N2 N 1.1379(3) 0.3739(2) 0.12610(17) 0.0196(6) Uani 1 1 d . . . . .
N3 N 0.6902(3) 0.9680(2) 0.5676(2) 0.0273(7) Uani 1 1 d . . . . .
N4 N 1.3202(3) 0.5234(2) -0.05866(19) 0.0257(6) Uani 1 1 d . . . . .
N5 N 1.2588(4) 0.2829(3) -0.0263(3) 0.0565(12) Uani 1 1 d . . . . .
N6 N 0.9672(3) 0.3933(3) 0.4482(2) 0.0342(7) Uani 1 1 d . . . . .
N7 N 0.7498(3) 1.1921(2) 0.5829(2) 0.0303(7) Uani 1 1 d . . . . .
C1 C 1.0000(3) 0.9617(3) 0.26387(19) 0.0200(6) Uani 1 1 d . . . . .
C2 C 1.1202(3) 0.9846(3) 0.2325(2) 0.0239(7) Uani 1 1 d . . . . .
H2A H 1.179026 1.005394 0.264590 0.029 Uiso 1 1 calc R U . . .
C3 C 1.1566(3) 0.9778(3) 0.1546(2) 0.0296(8) Uani 1 1 d . . . . .
H3A H 1.238627 0.996340 0.132919 0.035 Uiso 1 1 calc R U . . .
C4 C 1.0744(4) 0.9445(4) 0.1095(3) 0.0437(11) Uani 1 1 d . . . . .
H4A H 1.100367 0.935971 0.057851 0.052 Uiso 1 1 calc R U . . .
C5 C 0.9539(6) 0.9234(7) 0.1396(3) 0.091(3) Uani 1 1 d . . . . .
H5A H 0.895396 0.902930 0.107051 0.109 Uiso 1 1 calc R U . . .
C6 C 0.9157(5) 0.9313(5) 0.2166(3) 0.0657(19) Uani 1 1 d . . . . .
H6A H 0.832101 0.915944 0.236655 0.079 Uiso 1 1 calc R U . . .
C7 C 0.8228(3) 0.9025(2) 0.40291(19) 0.0186(6) Uani 1 1 d . . . . .
C8 C 0.7008(3) 0.9290(3) 0.3696(2) 0.0305(8) Uani 1 1 d . . . . .
H8A H 0.685117 0.989868 0.325655 0.037 Uiso 1 1 calc R U . . .
C9 C 0.6026(4) 0.8667(4) 0.4005(3) 0.0379(10) Uani 1 1 d . . . . .
H9A H 0.519444 0.885279 0.378085 0.045 Uiso 1 1 calc R U . . .
C10 C 0.6253(4) 0.7768(3) 0.4643(2) 0.0319(9) Uani 1 1 d . . . . .
H10A H 0.557970 0.733839 0.484971 0.038 Uiso 1 1 calc R U . . .
C11 C 0.7462(4) 0.7501(3) 0.4975(2) 0.0246(7) Uani 1 1 d . . . . .
H11A H 0.761655 0.688858 0.541069 0.030 Uiso 1 1 calc R U . . .
C12 C 0.8446(3) 0.8124(2) 0.4675(2) 0.0199(6) Uani 1 1 d . . . . .
H12A H 0.927156 0.794030 0.490775 0.024 Uiso 1 1 calc R U . . .
C13 C 0.8841(3) 1.1064(2) 0.3319(2) 0.0176(6) Uani 1 1 d . . . . .
C14 C 0.8685(3) 1.1644(3) 0.2486(2) 0.0236(7) Uani 1 1 d . . . . .
H14A H 0.894181 1.138660 0.204963 0.028 Uiso 1 1 calc R U . . .
C15 C 0.8149(3) 1.2607(3) 0.2300(2) 0.0277(8) Uani 1 1 d . . . . .
H15A H 0.804113 1.301808 0.173459 0.033 Uiso 1 1 calc R U . . .
C16 C 0.7777(3) 1.2959(3) 0.2948(2) 0.0243(7) Uani 1 1 d . . . . .
H16A H 0.740041 1.361251 0.283652 0.029 Uiso 1 1 calc R U . . .
C17 C 0.7964(3) 1.2337(3) 0.3769(2) 0.0210(7) Uani 1 1 d . . . . .
H17A H 0.770402 1.257776 0.421500 0.025 Uiso 1 1 calc R U . . .
C18 C 0.9562(3) 0.5933(3) 0.2053(2) 0.0245(7) Uani 1 1 d . . . . .
C19 C 1.0303(5) 0.6382(5) 0.2478(3) 0.0549(15) Uani 1 1 d . . . . .
H19A H 1.118384 0.643984 0.235472 0.066 Uiso 1 1 calc R U . . .
C20 C 0.9763(5) 0.6752(5) 0.3089(3) 0.0611(17) Uani 1 1 d . . . . .
H20A H 1.027622 0.705852 0.338163 0.073 Uiso 1 1 calc R U . . .
C21 C 0.8493(5) 0.6672(3) 0.3265(3) 0.0422(11) Uani 1 1 d . . . . .
H21A H 0.812601 0.692915 0.367782 0.051 Uiso 1 1 calc R U . . .
C22 C 0.7737(4) 0.6221(3) 0.2847(2) 0.0305(8) Uani 1 1 d . . . . .
H22A H 0.685683 0.616397 0.297447 0.037 Uiso 1 1 calc R U . . .
C23 C 0.8272(3) 0.5851(3) 0.2240(2) 0.0228(7) Uani 1 1 d . . . . .
H23A H 0.775610 0.554072 0.195199 0.027 Uiso 1 1 calc R U . . .
C24 C 1.1569(3) 0.6194(2) 0.0840(2) 0.0189(6) Uani 1 1 d . . . . .
C25 C 1.1404(3) 0.7055(3) 0.0148(2) 0.0230(7) Uani 1 1 d . . . . .
H25A H 1.059883 0.722638 -0.011877 0.028 Uiso 1 1 calc R U . . .
C26 C 1.2409(4) 0.7658(3) -0.0150(2) 0.0277(8) Uani 1 1 d . . . . .
H26A H 1.229002 0.824513 -0.061625 0.033 Uiso 1 1 calc R U . . .
C27 C 1.3590(3) 0.7404(3) 0.0233(2) 0.0282(8) Uani 1 1 d . . . . .
H27A H 1.428061 0.781581 0.002573 0.034 Uiso 1 1 calc R U . . .
C28 C 1.3762(3) 0.6546(3) 0.0922(2) 0.0259(7) Uani 1 1 d . . . . .
H28A H 1.457165 0.637189 0.118146 0.031 Uiso 1 1 calc R U . . .
C29 C 1.2754(3) 0.5946(3) 0.1230(2) 0.0214(7) Uani 1 1 d . . . . .
H29A H 1.287028 0.536799 0.170522 0.026 Uiso 1 1 calc R U . . .
C30 C 1.0872(3) 0.4226(3) 0.1772(2) 0.0202(7) Uani 1 1 d . . . . .
C31 C 1.0844(4) 0.3792(3) 0.2637(2) 0.0327(9) Uani 1 1 d . . . . .
H31A H 1.047890 0.414692 0.298371 0.039 Uiso 1 1 calc R U . . .
C32 C 1.1361(4) 0.2829(3) 0.2982(2) 0.0416(12) Uani 1 1 d . . . . .
H32A H 1.134538 0.251165 0.357157 0.050 Uiso 1 1 calc R U . . .
C33 C 1.1894(4) 0.2338(3) 0.2466(3) 0.0387(11) Uani 1 1 d . . . . .
H33A H 1.226125 0.168080 0.269173 0.046 Uiso 1 1 calc R U . . .
C34 C 1.1887(3) 0.2816(3) 0.1612(2) 0.0280(8) Uani 1 1 d . . . . .
H34A H 1.226059 0.247396 0.125758 0.034 Uiso 1 1 calc R U . . .
C35 C 0.6073(3) 0.9186(3) 0.5903(2) 0.0265(7) Uani 1 1 d . . . . .
C36 C 0.5010(4) 0.8547(3) 0.6202(3) 0.0363(9) Uani 1 1 d D . . . .
C37 C 1.4034(3) 0.5716(3) -0.0861(2) 0.0234(7) Uani 1 1 d . . . . .
C38 C 1.5093(3) 0.6338(3) -0.1218(2) 0.0292(8) Uani 1 1 d D . . . .
C39 C 1.3037(4) 0.2307(4) -0.0574(3) 0.0447(11) Uani 1 1 d D . . . .
C40 C 1.3628(5) 0.1645(6) -0.0986(4) 0.073(2) Uani 1 1 d D . . . .
C41 C 0.8825(4) 0.4256(3) 0.4757(2) 0.0282(8) Uani 1 1 d . . . . .
C42 C 0.7734(4) 0.4670(3) 0.5106(3) 0.0393(10) Uani 1 1 d D . . . .
C43 C 0.7075(4) 1.2100(3) 0.6393(3) 0.0323(8) Uani 1 1 d . . . . .
C44 C 0.6525(7) 1.2318(4) 0.7119(4) 0.0664(18) Uani 1 1 d D . . . .
H36C H 0.462(4) 0.859(4) 0.6801(15) 0.072(19) Uiso 1 1 d D . . . .
H36B H 0.536(5) 0.7782(16) 0.628(3) 0.062(17) Uiso 1 1 d D . . . .
H38C H 1.474(5) 0.7122(16) -0.141(3) 0.10(2) Uiso 1 1 d D . . . .
H38B H 1.547(5) 0.616(4) -0.1769(18) 0.08(2) Uiso 1 1 d D . . . .
H36A H 0.429(4) 0.880(3) 0.571(2) 0.073(19) Uiso 1 1 d D . . . .
H42C H 0.683(4) 0.448(5) 0.490(4) 0.16(4) Uiso 1 1 d D . . . .
H42B H 0.781(6) 0.438(4) 0.5790(8) 0.09(2) Uiso 1 1 d D . . . .
H42A H 0.779(7) 0.5482(10) 0.489(4) 0.13(3) Uiso 1 1 d D . . . .
H38A H 1.584(3) 0.622(4) -0.075(2) 0.072(19) Uiso 1 1 d D . . . .
H40A H 1.462(2) 0.182(3) -0.116(3) 0.17(4) Uiso 1 1 d D . . . .
H40B H 1.310(4) 0.169(3) -0.156(2) 0.18(4) Uiso 1 1 d D . . . .
H40C H 1.361(4) 0.0869(10) -0.0563(18) 0.060(18) Uiso 1 1 d D . . . .
H44A H 0.608(5) 1.3072(16) 0.696(4) 0.09(2) Uiso 1 1 d D . . . .
H44B H 0.733(5) 1.224(4) 0.754(4) 0.18(5) Uiso 1 1 d D . . . .
H44C H 0.583(4) 1.176(3) 0.741(4) 0.12(3) Uiso 1 1 d D . . . .
Cl2 Cl 0.50510(8) 0.93993(6) 0.82573(6) 0.02542(18) Uani 0.696(6) 1 d D U P A 1
O5 O 0.4390(7) 1.0292(5) 0.8238(5) 0.085(2) Uani 0.696(6) 1 d D U P A 1
O6 O 0.5993(7) 0.9493(10) 0.7652(6) 0.144(4) Uani 0.696(6) 1 d D U P A 1
O7 O 0.5517(5) 0.9127(5) 0.9076(3) 0.0755(16) Uani 0.696(6) 1 d D U P A 1
O8 O 0.4072(5) 0.8781(4) 0.8095(3) 0.0417(13) Uani 0.696(6) 1 d D U P A 1
Cl2' Cl 0.50510(8) 0.93993(6) 0.82573(6) 0.02542(18) Uani 0.304(6) 1 d D U P A 2
O6' O 0.5765(8) 0.9671(6) 0.7393(4) 0.0191(19) Uiso 0.304(6) 1 d D U P A 2
O7' O 0.6052(8) 0.8689(6) 0.8240(6) 0.039(2) Uiso 0.304(6) 1 d D U P A 2
O5' O 0.5137(7) 1.0453(4) 0.7829(4) 0.0165(17) Uiso 0.304(6) 1 d D U P A 2
O8' O 0.3819(7) 0.9101(8) 0.8249(7) 0.029(3) Uiso 0.304(6) 1 d D U P A 2

loop_
_atom_site_aniso_label
_atom_site_aniso_U_11
_atom_site_aniso_U_22
_atom_site_aniso_U_33
_atom_site_aniso_U_23
_atom_site_aniso_U_13
_atom_site_aniso_U_12
Ag1 0.01771(13) 0.01916(13) 0.01574(12) -0.00406(9) -0.00475(9) -0.00236(9)
Ag2 0.01686(12) 0.01905(13) 0.01663(13) -0.00552(9) -0.00134(9) 0.00011(9)
P1 0.0150(4) 0.0194(4) 0.0120(3) -0.0029(3) -0.0017(3) -0.0039(3)
P2 0.0167(4) 0.0233(4) 0.0129(4) -0.0079(3) 0.0029(3) -0.0062(3)
Cl1 0.0205(4) 0.0316(5) 0.0320(5) 0.0044(4) 0.0058(3) -0.0030(3)
O1 0.053(2) 0.197(6) 0.059(3) 0.042(3) -0.021(2) -0.080(3)
O2 0.0439(18) 0.0469(19) 0.0317(16) 0.0007(14) 0.0006(13) 0.0073(14)
O3 0.0319(14) 0.0419(17) 0.0257(14) -0.0006(12) 0.0017(11) -0.0085(12)
O4 0.148(5) 0.038(2) 0.115(4) -0.012(2) 0.095(4) 0.018(3)
N1 0.0158(12) 0.0169(13) 0.0169(13) -0.0014(10) -0.0033(10) -0.0049(10)
N2 0.0181(13) 0.0197(14) 0.0178(13) -0.0005(11) -0.0038(10) -0.0048(10)
N3 0.0247(15) 0.0257(16) 0.0280(16) -0.0023(13) -0.0055(12) -0.0070(13)
N4 0.0214(15) 0.0305(16) 0.0233(15) -0.0053(13) -0.0005(12) -0.0035(12)
N5 0.057(3) 0.039(2) 0.055(3) 0.0049(19) 0.012(2) 0.025(2)
N6 0.0383(19) 0.0326(18) 0.0334(18) -0.0137(15) 0.0051(15) 0.0005(15)
N7 0.0280(16) 0.0265(17) 0.0333(17) -0.0061(14) 0.0003(13) 0.0023(13)
C1 0.0221(16) 0.0242(17) 0.0128(14) -0.0041(12) -0.0010(12) -0.0051(13)
C2 0.0187(16) 0.0308(19) 0.0265(17) -0.0149(15) -0.0011(13) -0.0022(13)
C3 0.0211(17) 0.044(2) 0.0279(18) -0.0172(17) 0.0047(14) -0.0038(15)
C4 0.046(2) 0.073(3) 0.0205(19) -0.024(2) 0.0092(17) -0.023(2)
C5 0.072(4) 0.194(8) 0.040(3) -0.072(4) 0.026(3) -0.091(5)
C6 0.050(3) 0.136(6) 0.031(2) -0.046(3) 0.021(2) -0.065(3)
C7 0.0204(15) 0.0213(16) 0.0135(14) -0.0034(12) 0.0002(12) -0.0088(12)
C8 0.0226(17) 0.039(2) 0.0212(17) 0.0040(15) -0.0048(14) -0.0126(15)
C9 0.0242(19) 0.055(3) 0.0277(19) -0.0006(18) -0.0042(15) -0.0191(18)
C10 0.034(2) 0.042(2) 0.0203(17) -0.0081(16) 0.0055(15) -0.0233(17)
C11 0.038(2) 0.0221(17) 0.0156(15) -0.0070(13) 0.0053(14) -0.0122(15)
C12 0.0283(17) 0.0194(16) 0.0141(14) -0.0078(12) 0.0005(12) -0.0047(13)
C13 0.0122(14) 0.0220(16) 0.0168(15) -0.0030(12) -0.0022(11) -0.0034(12)
C14 0.0165(15) 0.0318(19) 0.0181(16) -0.0024(14) -0.0016(12) 0.0017(13)
C15 0.0183(16) 0.034(2) 0.0206(16) 0.0057(14) -0.0020(13) 0.0013(14)
C16 0.0159(15) 0.0203(17) 0.0293(18) 0.0023(14) -0.0035(13) 0.0002(12)
C17 0.0167(15) 0.0207(16) 0.0229(16) -0.0025(13) -0.0012(12) -0.0042(12)
C18 0.0285(18) 0.0303(19) 0.0195(16) -0.0139(14) 0.0094(13) -0.0106(14)
C19 0.043(3) 0.098(4) 0.050(3) -0.056(3) 0.025(2) -0.041(3)
C20 0.066(3) 0.095(4) 0.052(3) -0.059(3) 0.027(3) -0.045(3)
C21 0.059(3) 0.044(2) 0.036(2) -0.029(2) 0.025(2) -0.020(2)
C22 0.036(2) 0.030(2) 0.0287(19) -0.0134(16) 0.0142(16) -0.0059(16)
C23 0.0274(17) 0.0231(17) 0.0190(16) -0.0079(13) 0.0057(13) -0.0050(13)
C24 0.0188(15) 0.0224(16) 0.0164(14) -0.0068(13) 0.0018(12) -0.0057(12)
C25 0.0216(16) 0.0275(18) 0.0181(15) -0.0043(14) 0.0000(13) -0.0039(13)
C26 0.0317(19) 0.0262(18) 0.0207(17) -0.0003(14) 0.0026(14) -0.0077(15)
C27 0.0237(17) 0.031(2) 0.0281(18) -0.0053(15) 0.0047(14) -0.0126(15)
C28 0.0199(16) 0.0302(19) 0.0272(18) -0.0077(15) 0.0008(13) -0.0070(14)
C29 0.0212(16) 0.0228(17) 0.0186(15) -0.0037(13) -0.0012(12) -0.0045(13)
C30 0.0183(15) 0.0258(17) 0.0153(15) -0.0032(13) -0.0024(12) -0.0102(13)
C31 0.039(2) 0.042(2) 0.0163(16) -0.0039(16) -0.0017(15) -0.0251(18)
C32 0.055(3) 0.041(2) 0.0175(17) 0.0127(17) -0.0176(17) -0.030(2)
C33 0.044(2) 0.027(2) 0.033(2) 0.0114(17) -0.0213(18) -0.0173(17)
C34 0.0238(17) 0.0215(17) 0.0323(19) 0.0016(15) -0.0092(15) -0.0064(14)
C35 0.0242(17) 0.0236(18) 0.0274(18) -0.0011(14) -0.0067(14) -0.0054(14)
C36 0.028(2) 0.037(2) 0.040(2) -0.0046(18) 0.0007(17) -0.0163(17)
C37 0.0198(16) 0.0253(18) 0.0228(16) -0.0045(14) -0.0023(13) -0.0001(14)
C38 0.0208(17) 0.031(2) 0.0321(19) -0.0045(16) 0.0017(14) -0.0072(15)
C39 0.031(2) 0.061(3) 0.039(2) -0.015(2) -0.0082(18) 0.015(2)
C40 0.044(3) 0.123(6) 0.085(4) -0.080(5) -0.011(3) 0.007(3)
C41 0.036(2) 0.0238(18) 0.0268(18) -0.0096(15) 0.0045(15) -0.0079(15)
C42 0.042(2) 0.030(2) 0.047(2) -0.0145(19) 0.017(2) -0.0035(18)
C43 0.031(2) 0.0218(18) 0.040(2) -0.0049(16) 0.0040(17) 0.0006(15)
C44 0.095(5) 0.043(3) 0.059(3) -0.016(3) 0.040(3) 0.008(3)
Cl2 0.0193(4) 0.0213(4) 0.0306(4) -0.0013(3) 0.0037(3) -0.0017(3)
O5 0.092(5) 0.067(4) 0.114(6) -0.060(4) -0.002(4) 0.017(3)
O6 0.058(4) 0.318(12) 0.123(6) -0.158(8) 0.027(5) -0.059(6)
O7 0.062(2) 0.079(2) 0.059(2) 0.0242(15) -0.0250(16) -0.0466(17)
O8 0.032(2) 0.043(3) 0.040(3) 0.003(2) -0.003(2) -0.020(2)
Cl2' 0.0193(4) 0.0213(4) 0.0306(4) -0.0013(3) 0.0037(3) -0.0017(3)

loop_
_atom_type_symbol
_atom_type_description
_atom_type_scat_dispersion_real
_atom_type_scat_dispersion_imag
_atom_type_scat_source
C C 0.0033 0.0016 'International Tables Vol C Tables 4.2.6.8 and 6.1.1.4'
H H 0.0000 0.0000 'International Tables Vol C Tables 4.2.6.8 and 6.1.1.4'
N N 0.0061 0.0033 'International Tables Vol C Tables 4.2.6.8 and 6.1.1.4'
O O 0.0106 0.0060 'International Tables Vol C Tables 4.2.6.8 and 6.1.1.4'
Cl Cl 0.1484 0.1585 'International Tables Vol C Tables 4.2.6.8 and 6.1.1.4'
Ag Ag -0.8971 1.1015 'International Tables Vol C Tables 4.2.6.8 and 6.1.1.4'
P P 0.1023 0.0942 'International Tables Vol C Tables 4.2.6.8 and 6.1.1.4'

loop_
_geom_angle_atom_site_label_1
_geom_angle_atom_site_label_2
_geom_angle_atom_site_label_3
_geom_angle
_geom_angle_site_symmetry_1
_geom_angle_site_symmetry_3
N1 Ag1 N3 102.69(10) . .
N1 Ag1 P1 135.91(7) . 2_776
N3 Ag1 P1 120.94(8) . 2_776
N1 Ag1 Ag1 82.58(7) . 2_776
N3 Ag1 Ag1 118.68(8) . 2_776
P1 Ag1 Ag1 71.79(2) 2_776 2_776
N2 Ag2 N4 108.04(10) . .
N2 Ag2 P2 134.45(7) . 2_765
N4 Ag2 P2 117.25(8) . 2_765
N2 Ag2 N5 89.30(12) . .
N4 Ag2 N5 87.27(14) . .
P2 Ag2 N5 97.07(12) 2_765 .
N2 Ag2 Ag2 83.99(7) . 2_765
N4 Ag2 Ag2 121.40(8) . 2_765
P2 Ag2 Ag2 69.12(2) 2_765 2_765
N5 Ag2 Ag2 151.24(11) . 2_765
C7 P1 C1 105.61(15) . .
C7 P1 C13 103.44(15) . .
C1 P1 C13 102.80(15) . .
C7 P1 Ag1 112.79(11) . 2_776
C1 P1 Ag1 115.72(11) . 2_776
C13 P1 Ag1 115.14(10) . 2_776
C24 P2 C18 104.18(15) . .
C24 P2 C30 103.69(15) . .
C18 P2 C30 104.72(16) . .
C24 P2 Ag2 113.80(11) . 2_765
C18 P2 Ag2 112.91(12) . 2_765
C30 P2 Ag2 116.28(10) . 2_765
O2 Cl1 O1 108.6(3) . .
O2 Cl1 O4 107.2(3) . .
O1 Cl1 O4 111.9(4) . .
O2 Cl1 O3 110.19(18) . .
O1 Cl1 O3 109.7(2) . .
O4 Cl1 O3 109.3(2) . .
C17 N1 C13 118.4(3) . .
C17 N1 Ag1 116.8(2) . .
C13 N1 Ag1 124.8(2) . .
C34 N2 C30 118.0(3) . .
C34 N2 Ag2 119.0(2) . .
C30 N2 Ag2 122.9(2) . .
C35 N3 Ag1 172.2(3) . .
C37 N4 Ag2 172.4(3) . .
C39 N5 Ag2 157.0(4) . .
C2 C1 C6 118.7(3) . .
C2 C1 P1 118.3(2) . .
C6 C1 P1 122.9(3) . .
C1 C2 C3 121.1(3) . .
C1 C2 H2A 119.5 . .
C3 C2 H2A 119.5 . .
C4 C3 C2 119.9(3) . .
C4 C3 H3A 120.1 . .
C2 C3 H3A 120.1 . .
C3 C4 C5 119.3(4) . .
C3 C4 H4A 120.3 . .
C5 C4 H4A 120.3 . .
C4 C5 C6 121.3(4) . .
C4 C5 H5A 119.4 . .
C6 C5 H5A 119.4 . .
C1 C6 C5 119.7(4) . .
C1 C6 H6A 120.2 . .
C5 C6 H6A 120.2 . .
C8 C7 C12 119.3(3) . .
C8 C7 P1 122.5(3) . .
C12 C7 P1 118.2(2) . .
C9 C8 C7 120.1(4) . .
C9 C8 H8A 119.9 . .
C7 C8 H8A 119.9 . .
C8 C9 C10 120.2(4) . .
C8 C9 H9A 119.9 . .
C10 C9 H9A 119.9 . .
C11 C10 C9 119.9(3) . .
C11 C10 H10A 120.0 . .
C9 C10 H10A 120.0 . .
C12 C11 C10 120.2(3) . .
C12 C11 H11A 119.9 . .
C10 C11 H11A 119.9 . .
C11 C12 C7 120.3(3) . .
C11 C12 H12A 119.9 . .
C7 C12 H12A 119.9 . .
N1 C13 C14 121.9(3) . .
N1 C13 P1 115.1(2) . .
C14 C13 P1 123.0(3) . .
C13 C14 C15 119.2(3) . .
C13 C14 H14A 120.4 . .
C15 C14 H14A 120.4 . .
C16 C15 C14 119.1(3) . .
C16 C15 H15A 120.4 . .
C14 C15 H15A 120.4 . .
C15 C16 C17 118.6(3) . .
C15 C16 H16A 120.7 . .
C17 C16 H16A 120.7 . .
N1 C17 C16 122.8(3) . .
N1 C17 H17A 118.6 . .
C16 C17 H17A 118.6 . .
C19 C18 C23 119.4(3) . .
C19 C18 P2 122.7(3) . .
C23 C18 P2 117.9(3) . .
C18 C19 C20 120.3(4) . .
C18 C19 H19A 119.8 . .
C20 C19 H19A 119.8 . .
C21 C20 C19 119.8(4) . .
C21 C20 H20A 120.1 . .
C19 C20 H20A 120.1 . .
C20 C21 C22 120.6(4) . .
C20 C21 H21A 119.7 . .
C22 C21 H21A 119.7 . .
C21 C22 C23 119.6(4) . .
C21 C22 H22A 120.2 . .
C23 C22 H22A 120.2 . .
C22 C23 C18 120.2(3) . .
C22 C23 H23A 119.9 . .
C18 C23 H23A 119.9 . .
C29 C24 C25 119.6(3) . .
C29 C24 P2 122.6(3) . .
C25 C24 P2 117.7(2) . .
C26 C25 C24 120.2(3) . .
C26 C25 H25A 119.9 . .
C24 C25 H25A 119.9 . .
C25 C26 C27 120.1(3) . .
C25 C26 H26A 120.0 . .
C27 C26 H26A 120.0 . .
C26 C27 C28 120.0(3) . .
C26 C27 H27A 120.0 . .
C28 C27 H27A 120.0 . .
C29 C28 C27 120.2(3) . .
C29 C28 H28A 119.9 . .
C27 C28 H28A 119.9 . .
C28 C29 C24 119.9(3) . .
C28 C29 H29A 120.1 . .
C24 C29 H29A 120.1 . .
N2 C30 C31 122.2(3) . .
N2 C30 P2 114.3(2) . .
C31 C30 P2 123.5(3) . .
C32 C31 C30 118.6(4) . .
C32 C31 H31A 120.7 . .
C30 C31 H31A 120.7 . .
C33 C32 C31 119.4(4) . .
C33 C32 H32A 120.3 . .
C31 C32 H32A 120.3 . .
C32 C33 C34 118.8(4) . .
C32 C33 H33A 120.6 . .
C34 C33 H33A 120.6 . .
N2 C34 C33 123.0(4) . .
N2 C34 H34A 118.5 . .
C33 C34 H34A 118.5 . .
N3 C35 C36 179.4(4) . .
C35 C36 H36C 113(3) . .
C35 C36 H36B 107(3) . .
H36C C36 H36B 109.5(19) . .
C35 C36 H36A 106(3) . .
H36C C36 H36A 110.6(19) . .
H36B C36 H36A 110.9(19) . .
N4 C37 C38 179.6(5) . .
C37 C38 H38C 108(3) . .
C37 C38 H38B 110(3) . .
H38C C38 H38B 109.1(19) . .
C37 C38 H38A 110(3) . .
H38C C38 H38A 109.4(19) . .
H38B C38 H38A 110.1(19) . .
N5 C39 C40 179.0(7) . .
C39 C40 H40A 111.8(16) . .
C39 C40 H40B 110.7(16) . .
H40A C40 H40B 108.3(17) . .
C39 C40 H40C 109.5(14) . .
H40A C40 H40C 109.0(17) . .
H40B C40 H40C 107.4(17) . .
N6 C41 C42 179.6(5) . .
C41 C42 H42C 112(4) . .
C41 C42 H42B 108(3) . .
H42C C42 H42B 110(2) . .
C41 C42 H42A 107(4) . .
H42C C42 H42A 109(2) . .
H42B C42 H42A 110(2) . .
N7 C43 C44 179.4(5) . .
C43 C44 H44A 113(3) . .
C43 C44 H44B 105(4) . .
H44A C44 H44B 110(2) . .
C43 C44 H44C 108(4) . .
H44A C44 H44C 110(2) . .
H44B C44 H44C 111(2) . .
O6 Cl2 O7 113.8(5) . .
O6 Cl2 O5 115.0(7) . .
O7 Cl2 O5 98.2(4) . .
O6 Cl2 O8 107.9(4) . .
O7 Cl2 O8 116.8(3) . .
O5 Cl2 O8 104.7(4) . .
O8' Cl2' O7' 116.5(6) . .
O8' Cl2' O5' 111.8(5) . .
O7' Cl2' O5' 122.4(5) . .
O8' Cl2' O6' 115.3(6) . .
O7' Cl2' O6' 67.4(5) . .
O5' Cl2' O6' 64.9(4) . .
Cl2' O6' O5' 53.9(3) . .
Cl2' O6' O7' 52.1(3) . .
O5' O6' O7' 99.9(5) . .
Cl2' O7' O6' 60.5(4) . .
Cl2' O5' O6' 61.2(3) . .

loop_
_geom_bond_atom_site_label_1
_geom_bond_atom_site_label_2
_geom_bond_distance
_geom_bond_site_symmetry_2
Ag1 N1 2.304(3) .
Ag1 N3 2.312(3) .
Ag1 P1 2.3993(8) 2_776
Ag1 Ag1 3.3458(5) 2_776
Ag2 N2 2.284(3) .
Ag2 N4 2.322(3) .
Ag2 P2 2.3943(8) 2_765
Ag2 N5 2.574(4) .
Ag2 Ag2 3.3533(5) 2_765
P1 C7 1.816(3) .
P1 C1 1.828(3) .
P1 C13 1.836(3) .
P2 C24 1.815(3) .
P2 C18 1.818(3) .
P2 C30 1.829(4) .
Cl1 O2 1.409(3) .
Cl1 O1 1.418(4) .
Cl1 O4 1.423(4) .
Cl1 O3 1.448(3) .
N1 C17 1.341(4) .
N1 C13 1.355(4) .
N2 C34 1.338(5) .
N2 C30 1.352(4) .
N3 C35 1.135(5) .
N4 C37 1.142(5) .
N5 C39 1.118(6) .
N6 C41 1.138(5) .
N7 C43 1.136(5) .
C1 C2 1.379(5) .
C1 C6 1.380(5) .
C2 C3 1.392(5) .
C2 H2A 0.9500 .
C3 C4 1.363(5) .
C3 H3A 0.9500 .
C4 C5 1.372(7) .
C4 H4A 0.9500 .
C5 C6 1.388(6) .
C5 H5A 0.9500 .
C6 H6A 0.9500 .
C7 C8 1.396(5) .
C7 C12 1.399(5) .
C8 C9 1.384(5) .
C8 H8A 0.9500 .
C9 C10 1.393(6) .
C9 H9A 0.9500 .
C10 C11 1.385(6) .
C10 H10A 0.9500 .
C11 C12 1.383(5) .
C11 H11A 0.9500 .
C12 H12A 0.9500 .
C13 C14 1.388(4) .
C14 C15 1.390(5) .
C14 H14A 0.9500 .
C15 C16 1.381(5) .
C15 H15A 0.9500 .
C16 C17 1.394(5) .
C16 H16A 0.9500 .
C17 H17A 0.9500 .
C18 C19 1.381(5) .
C18 C23 1.394(5) .
C19 C20 1.395(6) .
C19 H19A 0.9500 .
C20 C21 1.369(7) .
C20 H20A 0.9500 .
C21 C22 1.385(6) .
C21 H21A 0.9500 .
C22 C23 1.387(5) .
C22 H22A 0.9500 .
C23 H23A 0.9500 .
C24 C29 1.397(5) .
C24 C25 1.398(5) .
C25 C26 1.385(5) .
C25 H25A 0.9500 .
C26 C27 1.388(5) .
C26 H26A 0.9500 .
C27 C28 1.394(5) .
C27 H27A 0.9500 .
C28 C29 1.387(5) .
C28 H28A 0.9500 .
C29 H29A 0.9500 .
C30 C31 1.388(5) .
C31 C32 1.387(6) .
C31 H31A 0.9500 .
C32 C33 1.373(7) .
C32 H32A 0.9500 .
C33 C34 1.380(5) .
C33 H33A 0.9500 .
C34 H34A 0.9500 .
C35 C36 1.462(5) .
C36 H36C 1.097(10) .
C36 H36B 1.097(10) .
C36 H36A 1.093(10) .
C37 C38 1.462(5) .
C38 H38C 1.100(10) .
C38 H38B 1.098(10) .
C38 H38A 1.095(10) .
C39 C40 1.445(7) .
C40 H40A 1.101(9) .
C40 H40B 1.106(9) .
C40 H40C 1.106(9) .
C41 C42 1.459(5) .
C42 H42C 1.098(10) .
C42 H42B 1.096(10) .
C42 H42A 1.099(10) .
C43 C44 1.458(6) .
C44 H44A 1.096(10) .
C44 H44B 1.099(10) .
C44 H44C 1.096(10) .
Cl2 O6 1.389(6) .
Cl2 O7 1.400(5) .
Cl2 O5 1.403(5) .
Cl2 O8 1.478(4) .
Cl2' O8' 1.391(7) .
Cl2' O7' 1.423(7) .
Cl2' O5' 1.447(6) .
Cl2' O6' 1.570(7) .
O6' O5' 1.622(10) .
O6' O7' 1.664(11) .
